data_2210576
loop_
_publ_author_name
'Yavuz K\"oysal'
'\,Samil I\,s\?ik'
'Nazan Ocak Iskeleli'
'Mahmut Durmu\,s'
'Vefa Ahsen'

_publ_section_title
;
 3-[2-(2-Thienyl)ethoxy]phthalonitrile
;
_journal_coeditor_code DN2060
_journal_issue 10
_journal_name_full 'Acta Crystallographica Section E'
_journal_page_first o4261
_journal_page_last o4262
_journal_paper_doi 10.1107/S1600536806034830
_journal_volume 62
_journal_year 2006
_chemical_formula_iupac 'C14 H10 N2 O S'
_chemical_formula_moiety 'C14 H10 N2 O S'
_chemical_formula_sum 'C14 H10 N2 O S'
_chemical_formula_weight 254.30
_chemical_name_systematic
;
3-[2-(2-Thienyl)ethoxy]phthalonitrile
;
_space_group_IT_number 61
_symmetry_cell_setting orthorhombic
_symmetry_space_group_name_Hall '-P 2ac 2ab'
_symmetry_space_group_name_H-M 'P b c a'
_atom_sites_solution_hydrogens geom
_atom_sites_solution_primary direct
_atom_sites_solution_secondary difmap
_cell_angle_alpha 90.00
_cell_angle_beta 90.00
_cell_angle_gamma 90.00
_cell_formula_units_Z 8
_cell_length_a 8.0888(4)
_cell_length_b 7.1356(4)
_cell_length_c 44.235(3)
_cell_measurement_reflns_used 18471
_cell_measurement_temperature 293(2)
_cell_measurement_theta_max 26.11
_cell_measurement_theta_min 1.84
_cell_volume 2553.2(3)
_computing_cell_refinement X-AREA
_computing_data_collection 'X-AREA (Stoe & Cie, 2002)'
_computing_data_reduction 'X-RED32 (Stoe & Cie, 2002)'
_computing_molecular_graphics 'ORTEPIII (Burnett & Johnson, 1996)'
_computing_publication_material 'WinGX (Farrugia, 1999) and PARST (Nardelli, 1995)'
_computing_structure_refinement 'SHELXL97 (Sheldrick, 1997)'
_computing_structure_solution 'SHELXS97 (Sheldrick, 1997)'
_diffrn_ambient_temperature 293(2)
_diffrn_detector_area_resol_mean 6.67
_diffrn_measured_fraction_theta_full 0.997
_diffrn_measured_fraction_theta_max 0.997
_diffrn_measurement_device_type 'Stoe IPDS-2'
_diffrn_measurement_method \w
_diffrn_radiation_monochromator graphite
_diffrn_radiation_source 'fine-focus sealed tube'
_diffrn_radiation_type MoK\a
_diffrn_radiation_wavelength 0.71073
_diffrn_reflns_av_R_equivalents 0.0744
_diffrn_reflns_av_sigmaI/netI 0.0332
_diffrn_reflns_limit_h_max 10
_diffrn_reflns_limit_h_min -9
_diffrn_reflns_limit_k_max 8
_diffrn_reflns_limit_k_min -8
_diffrn_reflns_limit_l_max 54
_diffrn_reflns_limit_l_min -54
_diffrn_reflns_number 29377
_diffrn_reflns_theta_full 26.13
_diffrn_reflns_theta_max 26.13
_diffrn_reflns_theta_min 1.84
_diffrn_standards_interval_time 0
_diffrn_standards_number 0
_exptl_absorpt_coefficient_mu 0.242
_exptl_absorpt_correction_T_max 0.9824
_exptl_absorpt_correction_T_min 0.8648
_exptl_absorpt_correction_type integration
_exptl_absorpt_process_details '(X-RED32; Stoe & Cie, 2002)'
_exptl_crystal_colour yellow
_exptl_crystal_density_diffrn 1.323
_exptl_crystal_density_method 'not measured'
_exptl_crystal_description plate
_exptl_crystal_F_000 1056
_exptl_crystal_size_max 0.700
_exptl_crystal_size_mid 0.433
_exptl_crystal_size_min 0.080
_refine_diff_density_max 0.442
_refine_diff_density_min -0.511
_refine_ls_extinction_method none
_refine_ls_goodness_of_fit_ref 0.952
_refine_ls_hydrogen_treatment constr
_refine_ls_matrix_type full
_refine_ls_number_parameters 163
_refine_ls_number_reflns 2537
_refine_ls_number_restraints 0
_refine_ls_restrained_S_all 0.952
_refine_ls_R_factor_all 0.1076
_refine_ls_R_factor_gt 0.0708
_refine_ls_shift/su_max 0.000
_refine_ls_shift/su_mean 0.000
_refine_ls_structure_factor_coef Fsqd
_refine_ls_weighting_details 'calc w=1/[\s^2^(Fo^2^)+(0.1655P)^2^] where P=(Fo^2^+2Fc^2^)/3'
_refine_ls_weighting_scheme calc
_refine_ls_wR_factor_gt 0.2143
_refine_ls_wR_factor_ref 0.2442
_reflns_number_gt 1370
_reflns_number_total 2537
_reflns_threshold_expression I>2\s(I)
_cod_data_source_file dn2060.cif
_cod_data_source_block I
_cod_depositor_comments
;
The following automatic conversions were performed:
'_symmetry_cell_setting' value 'Orthorhombic' changed to 'orthorhombic'
according to '/home/saulius/struct/CIF-dictionaries/cif_core.dic'
dictionary named 'cif_core.dic' version 2.4.1 from 2010-06-29.

Automatic conversion script
Id: cif_fix_enum 1527 2010-12-29 10:47:43Z saulius 

The following automatic conversions were performed:

'_symmetry_cell_setting' value 'Orthorhombic' changed to
'orthorhombic' according to
/home/saulius/struct/CIF-dictionaries/cif_core.dic dictionary named
'cif_core.dic' version 2.4.1 from 2010-06-29.

Automatic conversion script
Id: cif_fix_values 1715 2011-07-08 13:25:40Z adriana 
;
_cod_database_code 2210576
_cod_database_fobs_code 2210576

loop_
_symmetry_equiv_pos_as_xyz
'x, y, z'
'-x+1/2, -y, z+1/2'
'x+1/2, -y+1/2, -z'
'-x, y+1/2, -z+1/2'
'-x, -y, -z'
'x-1/2, y, -z-1/2'
'-x-1/2, y-1/2, z'
'x, -y-1/2, z-1/2'

loop_
_atom_site_type_symbol
_atom_site_label
_atom_site_fract_x
_atom_site_fract_y
_atom_site_fract_z
_atom_site_U_iso_or_equiv
_atom_site_adp_type
_atom_site_calc_flag
_atom_site_refinement_flags
_atom_site_occupancy
S S1 0.86554(19) 0.1933(3) 0.67939(3) 0.1360(7) Uani d . 1
O O1 0.9104(2) -0.0216(3) 0.61920(5) 0.0753(7) Uani d . 1
C C12 0.7209(3) 0.0385(4) 0.58122(7) 0.0624(8) Uani d . 1
C C7 0.8867(4) 0.0262(4) 0.59031(7) 0.0651(8) Uani d . 1
C C10 0.8095(4) 0.1162(5) 0.53036(8) 0.0727(8) Uani d . 1
H H10 0.7848 0.1457 0.5104 0.087 Uiso calc R 1
C C11 0.6848(4) 0.0827(4) 0.55102(7) 0.0655(8) Uani d . 1
C C13 0.5156(4) 0.0934(5) 0.54137(8) 0.0736(9) Uani d . 1
C C6 1.0815(4) -0.0380(6) 0.62962(9) 0.0807(10) Uani d . 1
H H6A 1.1370 0.0821 0.6281 0.097 Uiso calc R 1
H H6B 1.1410 -0.1282 0.6173 0.097 Uiso calc R 1
C C14 0.5895(4) 0.0052(4) 0.60214(8) 0.0687(8) Uani d . 1
C C8 1.0098(4) 0.0604(5) 0.56937(8) 0.0713(8) Uani d . 1
H H8 1.1202 0.0533 0.5751 0.086 Uiso calc R 1
C C9 0.9694(4) 0.1051(5) 0.53989(8) 0.0758(9) Uani d . 1
H H9 1.0539 0.1283 0.5261 0.091 Uiso calc R 1
N N2 0.3812(4) 0.1018(5) 0.53336(8) 0.0961(10) Uani d . 1
N N1 0.4787(4) -0.0210(5) 0.61748(8) 0.0933(10) Uani d . 1
C C4 1.0272(5) 0.0460(6) 0.68439(9) 0.0860(10) Uani d . 1
C C5 1.0764(5) -0.1020(6) 0.66211(10) 0.0915(11) Uani d . 1
H H5A 0.9993 -0.2056 0.6637 0.110 Uiso calc R 1
H H5B 1.1849 -0.1487 0.6676 0.110 Uiso calc R 1
C C3 1.1163(5) 0.0794(6) 0.71388(8) 0.0898(11) Uani d . 1
H H3 1.2092 0.0183 0.7214 0.108 Uiso calc R 1
C C1 0.8971(8) 0.2974(9) 0.71258(11) 0.1278(18) Uani d . 1
H H1 0.8317 0.3950 0.7197 0.153 Uiso calc R 1
C C2 1.0225(8) 0.2289(11) 0.72761(12) 0.139(2) Uani d . 1
H H2 1.0504 0.2753 0.7466 0.167 Uiso calc R 1

loop_
_atom_site_aniso_label
_atom_site_aniso_U_11
_atom_site_aniso_U_22
_atom_site_aniso_U_33
_atom_site_aniso_U_12
_atom_site_aniso_U_13
_atom_site_aniso_U_23
S1 0.1341(12) 0.1580(14) 0.1158(11) 0.0312(9) -0.0051(8) -0.0051(9)
O1 0.0534(12) 0.0932(15) 0.0792(15) -0.0004(10) -0.0025(10) 0.0035(11)
C12 0.0541(17) 0.0583(15) 0.0748(19) -0.0029(12) 0.0034(13) -0.0062(13)
C7 0.0597(17) 0.0642(17) 0.0712(19) 0.0018(13) -0.0029(14) -0.0043(14)
C10 0.070(2) 0.0736(19) 0.074(2) 0.0002(15) 0.0031(15) -0.0028(15)
C11 0.0590(17) 0.0605(16) 0.077(2) -0.0021(13) -0.0012(14) -0.0021(14)
C13 0.068(2) 0.074(2) 0.079(2) -0.0005(15) -0.0048(17) -0.0011(15)
C6 0.0552(18) 0.096(2) 0.090(2) 0.0063(16) -0.0078(16) -0.0007(19)
C14 0.0574(18) 0.0702(19) 0.078(2) -0.0005(13) -0.0002(16) -0.0004(15)
C8 0.0521(16) 0.0778(19) 0.084(2) -0.0021(14) 0.0027(15) -0.0085(17)
C9 0.067(2) 0.077(2) 0.084(2) -0.0060(15) 0.0117(17) -0.0061(16)
N2 0.069(2) 0.121(3) 0.098(2) 0.0021(17) -0.0109(16) 0.0088(19)
N1 0.0711(19) 0.109(2) 0.100(2) -0.0034(16) 0.0110(18) 0.0000(18)
C4 0.080(2) 0.097(2) 0.081(2) -0.0061(19) -0.0047(18) 0.0171(19)
C5 0.077(2) 0.100(3) 0.098(3) 0.008(2) -0.0145(19) 0.010(2)
C3 0.100(3) 0.098(3) 0.071(2) 0.004(2) -0.0048(19) -0.0023(19)
C1 0.156(5) 0.131(4) 0.096(3) 0.007(3) 0.017(3) -0.011(3)
C2 0.155(5) 0.178(6) 0.084(3) -0.019(4) -0.017(3) 0.001(3)

loop_
_atom_type_symbol
_atom_type_description
_atom_type_scat_dispersion_real
_atom_type_scat_dispersion_imag
_atom_type_scat_source
C C 0.0033 0.0016 'International Tables Vol C Tables 4.2.6.8 and 6.1.1.4'
H H 0.0000 0.0000 'International Tables Vol C Tables 4.2.6.8 and 6.1.1.4'
N N 0.0061 0.0033 'International Tables Vol C Tables 4.2.6.8 and 6.1.1.4'
O O 0.0106 0.0060 'International Tables Vol C Tables 4.2.6.8 and 6.1.1.4'
S S 0.1246 0.1234 'International Tables Vol C Tables 4.2.6.8 and 6.1.1.4'

loop_
_geom_angle_atom_site_label_1
_geom_angle_atom_site_label_2
_geom_angle_atom_site_label_3
_geom_angle
C1 S1 C4 92.5(3)
C7 O1 C6 117.2(3)
C7 C12 C11 119.1(3)
C7 C12 C14 121.0(3)
C11 C12 C14 119.9(3)
O1 C7 C8 125.6(3)
O1 C7 C12 115.3(3)
C8 C7 C12 119.1(3)
C9 C10 C11 118.6(3)
C9 C10 H10 120.7
C11 C10 H10 120.7
C10 C11 C12 121.1(3)
C10 C11 C13 119.3(3)
C12 C11 C13 119.6(3)
N2 C13 C11 179.3(4)
O1 C6 C5 107.4(3)
O1 C6 H6A 110.2
C5 C6 H6A 110.2
O1 C6 H6B 110.2
C5 C6 H6B 110.2
H6A C6 H6B 108.5
N1 C14 C12 176.2(4)
C7 C8 C9 120.2(3)
C7 C8 H8 119.9
C9 C8 H8 119.9
C10 C9 C8 122.0(3)
C10 C9 H9 119.0
C8 C9 H9 119.0
C5 C4 C3 123.6(3)
C5 C4 S1 123.8(3)
C3 C4 S1 112.6(3)
C4 C5 C6 114.9(3)
C4 C5 H5A 108.5
C6 C5 H5A 108.5
C4 C5 H5B 108.5
C6 C5 H5B 108.5
H5A C5 H5B 107.5
C2 C3 C4 103.3(4)
C2 C3 H3 128.4
C4 C3 H3 128.4
C2 C1 S1 113.6(5)
C2 C1 H1 123.2
S1 C1 H1 123.2
C1 C2 C3 118.0(5)
C1 C2 H2 121.0
C3 C2 H2 121.0

loop_
_geom_bond_atom_site_label_1
_geom_bond_atom_site_label_2
_geom_bond_distance
S1 C1 1.665(5)
S1 C4 1.692(4)
O1 C7 1.336(4)
O1 C6 1.463(4)
C12 C7 1.403(4)
C12 C11 1.403(4)
C12 C14 1.430(4)
C7 C8 1.382(4)
C10 C9 1.363(5)
C10 C11 1.382(4)
C10 H10 0.9300
C11 C13 1.435(5)
C13 N2 1.145(4)
C6 C5 1.509(6)
C6 H6A 0.9700
C6 H6B 0.9700
C14 N1 1.139(4)
C8 C9 1.382(5)
C8 H8 0.9300
C9 H9 0.9300
C4 C5 1.498(6)
C4 C3 1.509(5)
C5 H5A 0.9700
C5 H5B 0.9700
C3 C2 1.444(8)
C3 H3 0.9300
C1 C2 1.308(7)
C1 H1 0.9300
C2 H2 0.9300

loop_
_geom_torsion_atom_site_label_1
_geom_torsion_atom_site_label_2
_geom_torsion_atom_site_label_3
_geom_torsion_atom_site_label_4
_geom_torsion
C6 O1 C7 C8 0.4(5)
C6 O1 C7 C12 179.4(3)
C11 C12 C7 O1 -178.2(3)
C14 C12 C7 O1 1.2(4)
C11 C12 C7 C8 0.9(4)
C14 C12 C7 C8 -179.7(3)
C9 C10 C11 C12 0.1(5)
C9 C10 C11 C13 -179.9(3)
C7 C12 C11 C10 -0.8(4)
C14 C12 C11 C10 179.8(3)
C7 C12 C11 C13 179.2(3)
C14 C12 C11 C13 -0.2(4)
C7 O1 C6 C5 -177.2(3)
O1 C7 C8 C9 178.6(3)
C12 C7 C8 C9 -0.3(5)
C11 C10 C9 C8 0.4(5)
C7 C8 C9 C10 -0.3(5)
C1 S1 C4 C5 178.9(4)
C1 S1 C4 C3 -0.8(3)
C3 C4 C5 C6 -134.5(4)
S1 C4 C5 C6 45.7(5)
O1 C6 C5 C4 -74.9(4)
C5 C4 C3 C2 -178.4(4)
S1 C4 C3 C2 1.4(4)
C4 S1 C1 C2 -0.1(5)
S1 C1 C2 C3 1.0(8)
C4 C3 C2 C1 -1.5(7)

loop_
_cod_related_entry_id
_cod_related_entry_database
_cod_related_entry_code
1 ChemSpider 21127279
